data_4071937
loop_
_publ_author_name
'Bennett, Martin A.'
'Bhargava, Suresh K.'
'Keniry, Max A.'
'Priv\'er, Steven H.'
'Simmonds, Peta M.'
'Wagler, J\"org'
'Willis, Anthony C.'

_publ_section_title
;
 A Triad of Bis(orthometalated) d8-Complexes Containing Four-Membered
 Rings
;
_journal_issue 20
_journal_name_full Organometallics
_journal_page_first 5361
_journal_paper_doi 10.1021/om8004806
_journal_volume 27
_journal_year 2008
_chemical_compound_source
;
local
;
_chemical_formula_moiety ' C36 H20 F8 P2 Pt '
_chemical_formula_sum 'C36 H20 F8 P2 Pt'
_chemical_formula_weight 861.58
_chemical_name_systematic
;
?
;
_space_group_IT_number 14
_symmetry_cell_setting monoclinic
_symmetry_space_group_name_Hall '-P 2ybc'
_symmetry_space_group_name_H-M 'P 1 21/c 1'
_atom_sites_solution_hydrogens geom
_atom_sites_solution_primary direct
_audit_creation_date 05-24-08
_audit_creation_method CRYSTALS_ver_12-03-99
_audit_update_record
;
2005-08-29 - Report on C36 H20 F8 P2 Pt
              by   Anthony C. Willis
              for  Steven Priver and Martin Bennett

2005-08-29- passes checkcif tests with minor warnings
;
_cell_angle_alpha 90
_cell_angle_beta 104.9435(11)
_cell_angle_gamma 90
_cell_formula_units_Z 2
_cell_length_a 10.0072(2)
_cell_length_b 12.2049(2)
_cell_length_c 12.7603(2)
_cell_measurement_reflns_used 20845
_cell_measurement_temperature 200
_cell_measurement_theta_max 27
_cell_measurement_theta_min 3
_cell_volume 1505.80(5)
_computing_cell_refinement
;
  Denzo/Scalepack (Otwinowski & Minor, 1996)
;
_computing_data_collection
;
  COLLECT (Nonius BV, 1997)
;
_computing_data_reduction
;
  Denzo/Scalepack (Otwinowski & Minor, 1996)
;
_computing_molecular_graphics
;
ORTEP-II (Johnson 1976) in teXsan (MSC, 1992-1997)
;
_computing_publication_material
;
  CRYSTALS (Watkin et al 2003)
;
_computing_structure_refinement
;
  CRYSTALS (Watkin et al 2003)
;
_computing_structure_solution
;
  SIR92 (Altomare et al, 1994)
;
_diffrn_ambient_temperature 200
_diffrn_measured_fraction_theta_full 0.999
_diffrn_measured_fraction_theta_max 0.999
_diffrn_measurement_device_type
;
Nonius Kappa CCD
;
_diffrn_measurement_method ' \f and \w scans with CCD '
_diffrn_radiation_monochromator graphite
_diffrn_radiation_type 'Mo K\a'
_diffrn_radiation_wavelength 0.71073
_diffrn_reflns_av_R_equivalents 0.03
_diffrn_reflns_limit_h_max 12
_diffrn_reflns_limit_h_min -13
_diffrn_reflns_limit_k_max 15
_diffrn_reflns_limit_k_min -15
_diffrn_reflns_limit_l_max 16
_diffrn_reflns_limit_l_min -16
_diffrn_reflns_number 30780
_diffrn_reflns_theta_full 27.500
_diffrn_reflns_theta_max 27.5
_diffrn_reflns_theta_min 2.688
_diffrn_standards_decay_% 0.00
_diffrn_standards_interval_count 0
_diffrn_standards_interval_time 0
_diffrn_standards_number 0
_exptl_absorpt_coefficient_mu 4.842
_exptl_absorpt_correction_T_max 0.565
_exptl_absorpt_correction_T_min 0.318
_exptl_absorpt_correction_type integration
_exptl_absorpt_process_details
;
via Gaussian method (Coppens, 1970) implemented in maXus (2000)
;
_exptl_crystal_colour ' colourless '
_exptl_crystal_density_diffrn 1.900
_exptl_crystal_density_meas ?
_exptl_crystal_description ' plate '
_exptl_crystal_F_000 832
_exptl_crystal_size_max 0.32
_exptl_crystal_size_mid 0.24
_exptl_crystal_size_min 0.13
_refine_diff_density_max 0.42
_refine_diff_density_min -0.90
_refine_ls_extinction_method None
_refine_ls_goodness_of_fit_ref 1.0454
_refine_ls_hydrogen_treatment noref
_refine_ls_matrix_type full
_refine_ls_number_parameters 214
_refine_ls_number_reflns 2516
_refine_ls_number_restraints 0
_refine_ls_R_factor_all 0.0236
_refine_ls_R_factor_gt 0.0156
_refine_ls_shift/su_max 0.000528
_refine_ls_structure_factor_coef F
_refine_ls_weighting_details
;
  Method, part 1, Chebychev polynomial, (Watkin, 1994, Prince, 1982)
  [weight] = 1.0/[A~0~*T~0~(x)+A~1~*T~1~(x) ... +A~n-1~]*T~n-1~(x)]
  where A~i~ are the Chebychev coefficients listed below and x= Fcalc/Fmax
  Method = Robust Weighting (Prince, 1982)
  W = [weight] * [1-(deltaF/6*sigmaF)^2^]^2^
  A~i~ are:
  0.807 0.139 0.581
;
_refine_ls_weighting_scheme calc
_refine_ls_wR_factor_all 0.0230
_refine_ls_wR_factor_gt 0.0189
_refine_ls_wR_factor_ref 0.0189
_reflns_limit_h_max 12
_reflns_limit_h_min -13
_reflns_limit_k_max 15
_reflns_limit_k_min 0
_reflns_limit_l_max 16
_reflns_limit_l_min 0
_reflns_number_gt 2516
_reflns_number_total 3459
_reflns_threshold_expression I>3u(I)
_cod_data_source_file om8004806_si_001.cif
_cod_data_source_block ben0503
_cod_depositor_comments
;
The following automatic conversions were performed:

'_symmetry_cell_setting' value 'Monoclinic' changed to 'monoclinic'
according to /home/saulius/struct/CIF-dictionaries/cif_core.dic
dictionary named 'cif_core.dic' version 2.4.1 from 2010-06-29.

Automatic conversion script
Id: cif_fix_values 1715 2011-07-08 13:25:40Z adriana 

The following automatic conversions were performed:

'_exptl_crystal_density_meas' value 'not measured' was changed to '?'
- the value is perceived as not measured.

Automatic conversion script
Id: cif_fix_values 3008 2015-01-20 13:52:24Z robertas 
;
_cod_original_sg_symbol_H-M 'P 1 21/c 1 '
_cod_original_formula_sum ' C36 H20 F8 P2 Pt '
_cod_database_code 4071937

loop_
_symmetry_equiv_pos_as_xyz
x,y,z
-x,-y,-z
-x,y+1/2,-z+1/2
x,-y+1/2,z+1/2

loop_
_atom_site_label
_atom_site_type_symbol
_atom_site_fract_x
_atom_site_fract_y
_atom_site_fract_z
_atom_site_U_iso_or_equiv
_atom_site_occupancy
_atom_site_adp_type
_atom_site_refinement_flags_posn
Pt1 Pt 0.5000 0.5000 0.5000 0.0196 1.0000 Uani S
P1 P 0.58220(6) 0.57574(5) 0.66910(4) 0.0209 1.0000 Uani .
F13 F 0.13150(15) 0.55355(15) 0.41491(13) 0.0407 1.0000 Uani .
F14 F -0.01086(16) 0.65200(16) 0.54067(16) 0.0469 1.0000 Uani .
F15 F 0.11240(18) 0.71941(16) 0.74276(14) 0.0471 1.0000 Uani .
F16 F 0.39244(18) 0.69991(14) 0.82186(12) 0.0409 1.0000 Uani .
C11 C 0.4038(2) 0.60866(19) 0.65941(18) 0.0236 1.0000 Uani .
C12 C 0.3417(2) 0.56906(19) 0.55390(17) 0.0230 1.0000 Uani .
C13 C 0.2012(2) 0.5851(2) 0.51604(19) 0.0274 1.0000 Uani .
C14 C 0.1257(2) 0.6351(2) 0.5796(2) 0.0315 1.0000 Uani .
C15 C 0.1891(3) 0.6714(2) 0.6829(2) 0.0322 1.0000 Uani .
C16 C 0.3303(3) 0.6602(2) 0.72286(18) 0.0287 1.0000 Uani .
C21 C 0.6552(2) 0.49975(18) 0.79259(18) 0.0230 1.0000 Uani .
C22 C 0.5705(3) 0.4554(2) 0.8526(2) 0.0302 1.0000 Uani .
C23 C 0.6275(3) 0.3957(2) 0.9462(2) 0.0343 1.0000 Uani .
C24 C 0.7688(3) 0.3794(2) 0.97959(19) 0.0331 1.0000 Uani .
C25 C 0.8538(3) 0.4214(2) 0.9191(2) 0.0337 1.0000 Uani .
C26 C 0.7977(3) 0.4819(2) 0.8257(2) 0.0299 1.0000 Uani .
C31 C 0.6810(2) 0.70081(18) 0.67918(18) 0.0226 1.0000 Uani .
C32 C 0.7004(3) 0.7464(2) 0.58392(19) 0.0280 1.0000 Uani .
C33 C 0.7677(3) 0.8464(2) 0.5869(2) 0.0346 1.0000 Uani .
C34 C 0.8184(3) 0.8998(2) 0.6844(2) 0.0331 1.0000 Uani .
C35 C 0.8013(3) 0.8549(2) 0.7797(2) 0.0368 1.0000 Uani .
C36 C 0.7322(3) 0.7558(2) 0.7770(2) 0.0328 1.0000 Uani .
H221 H 0.4681(3) 0.4665(2) 0.8284(2) 0.0355 1.0000 Uiso R
H231 H 0.5662(3) 0.3645(2) 0.9894(2) 0.0412 1.0000 Uiso R
H241 H 0.8098(3) 0.3372(2) 1.04745(19) 0.0376 1.0000 Uiso R
H251 H 0.9558(3) 0.4082(2) 0.9426(2) 0.0391 1.0000 Uiso R
H261 H 0.8593(3) 0.5126(2) 0.7824(2) 0.0357 1.0000 Uiso R
H321 H 0.6659(3) 0.7070(2) 0.51340(19) 0.0340 1.0000 Uiso R
H331 H 0.7793(3) 0.8797(2) 0.5182(2) 0.0428 1.0000 Uiso R
H341 H 0.8677(3) 0.9712(2) 0.6862(2) 0.0399 1.0000 Uiso R
H351 H 0.8386(3) 0.8936(2) 0.8503(2) 0.0422 1.0000 Uiso R
H361 H 0.7190(3) 0.7237(2) 0.8457(2) 0.0388 1.0000 Uiso R

loop_
_atom_site_aniso_label
_atom_site_aniso_U_11
_atom_site_aniso_U_22
_atom_site_aniso_U_33
_atom_site_aniso_U_23
_atom_site_aniso_U_13
_atom_site_aniso_U_12
Pt1 0.02063(6) 0.02059(6) 0.01688(6) -0.00043(5) 0.00367(4) -0.00142(5)
P1 0.0230(3) 0.0231(3) 0.0159(2) -0.0004(2) 0.00379(19) -0.0016(2)
F13 0.0295(8) 0.0518(11) 0.0342(8) -0.0061(8) -0.0034(6) 0.0006(7)
F14 0.0245(8) 0.0602(11) 0.0554(10) 0.0042(9) 0.0090(7) 0.0115(7)
F15 0.0467(10) 0.0600(11) 0.0424(9) 0.0054(8) 0.0257(8) 0.0199(9)
F16 0.0507(10) 0.0509(10) 0.0217(7) -0.0045(7) 0.0106(7) 0.0076(8)
C11 0.0245(11) 0.0250(11) 0.0215(10) 0.0047(8) 0.0066(8) 0.0013(8)
C12 0.0238(10) 0.0224(10) 0.0231(10) 0.0013(9) 0.0063(8) -0.0002(9)
C13 0.0252(11) 0.0284(12) 0.0272(11) 0.0039(10) 0.0042(9) -0.0007(10)
C14 0.0245(11) 0.0313(13) 0.0398(13) 0.0102(11) 0.0101(10) 0.0050(10)
C15 0.0365(13) 0.0322(13) 0.0332(13) 0.0078(11) 0.0188(11) 0.0104(11)
C16 0.0360(13) 0.0298(12) 0.0212(11) 0.0047(9) 0.0092(10) 0.0022(10)
C21 0.0263(11) 0.0231(10) 0.0173(9) -0.0009(9) 0.0015(8) -0.0014(9)
C22 0.0309(12) 0.0333(13) 0.0247(11) 0.0030(10) 0.0041(10) -0.0041(11)
C23 0.0418(14) 0.0353(14) 0.0259(11) 0.0059(10) 0.0087(10) -0.0063(11)
C24 0.0494(15) 0.0240(12) 0.0207(11) 0.0006(9) -0.0001(10) 0.0064(11)
C25 0.0316(12) 0.0365(13) 0.0296(11) -0.0008(11) 0.0019(10) 0.0084(11)
C26 0.0282(12) 0.0333(14) 0.0278(12) 0.0009(9) 0.0062(10) 0.0009(9)
C31 0.0225(10) 0.0218(10) 0.0235(10) 0.0003(9) 0.0062(8) 0.0002(8)
C32 0.0342(12) 0.0297(12) 0.0210(11) -0.0036(9) 0.0085(10) -0.0057(10)
C33 0.0395(14) 0.0336(14) 0.0338(13) 0.0016(11) 0.0152(11) -0.0074(11)
C34 0.0304(12) 0.0251(12) 0.0442(14) -0.0029(11) 0.0106(11) -0.0043(10)
C35 0.0402(15) 0.0303(14) 0.0349(14) -0.0093(11) 0.0007(12) -0.0046(11)
C36 0.0442(15) 0.0309(13) 0.0219(11) -0.0024(10) 0.0060(10) -0.0043(11)

loop_
_atom_type_symbol
_atom_type_scat_dispersion_real
_atom_type_scat_dispersion_imag
_atom_type_scat_Cromer_Mann_a1
_atom_type_scat_Cromer_Mann_b1
_atom_type_scat_Cromer_Mann_a2
_atom_type_scat_Cromer_Mann_b2
_atom_type_scat_Cromer_Mann_a3
_atom_type_scat_Cromer_Mann_b3
_atom_type_scat_Cromer_Mann_a4
_atom_type_scat_Cromer_Mann_b4
_atom_type_scat_Cromer_Mann_c
_atom_type_scat_source
'C   ' 0.0033 0.0016 2.3100 20.8439 1.0200 10.2075 1.5886 0.5687 0.8650 51.6512 0.2156 International_Tables_Vol_IV_Table_2.2B
'H   ' 0.0000 0.0000 0.4930 10.5109 0.3229 26.1257 0.1402 3.1424 0.0408 57.7998 0.0030 International_Tables_Vol_IV_Table_2.2B
'F   ' 0.0171 0.0103 3.5392 10.2825 2.6412 4.2944 1.5170 0.2615 1.0243 26.1476 0.2776 International_Tables_Vol_IV_Table_2.2B
'P   ' 0.1023 0.0942 6.4345 1.9067 4.1791 27.1570 1.7800 0.5260 1.4908 68.1645 1.1149 International_Tables_Vol_IV_Table_2.2B
'Pt  ' -1.7033 8.3905 27.0059 1.5129 17.7639 8.8117 15.7131 0.4246 5.7837 38.6103 11.6883 International_Tables_Vol_IV_Table_2.2B

loop_
_exptl_crystal_face_index_h
_exptl_crystal_face_index_k
_exptl_crystal_face_index_l
_exptl_crystal_face_perp_dist
1 0 0 0.080
-1 0 0 0.050
0 1 1 0.160
0 -1 -1 0.160
0 -1 1 0.140
0 1 -1 0.100
0 -10 5 0.100
-4 0 2 0.090
4 0 -2 0.115

loop_
_geom_angle_atom_site_label_1
_geom_angle_site_symmetry_1
_geom_angle_atom_site_label_2
_geom_angle_atom_site_label_3
_geom_angle
_geom_angle_publ_flag
P1 2_666 Pt1 P1 180.0 yes
C12 2_666 Pt1 C12 180.0 yes
P1 2_666 Pt1 C12 110.98(6) yes
P1 . Pt1 C12 69.02(6) yes
Pt1 . P1 C11 85.23(8) yes
Pt1 . P1 C21 125.28(8) yes
C11 . P1 C21 110.10(11) yes
Pt1 . P1 C31 117.67(8) yes
C11 . P1 C31 109.31(11) yes
C21 . P1 C31 106.28(11) yes
P1 . C11 C12 100.00(16) yes
P1 . C11 C16 136.95(19) yes
C12 . C11 C16 123.0(2) yes
C11 . C12 Pt1 105.66(15) yes
C11 . C12 C13 116.3(2) yes
Pt1 . C12 C13 138.00(17) yes
F13 . C13 C12 121.4(2) yes
F13 . C13 C14 117.3(2) yes
C12 . C13 C14 121.3(2) yes
C13 . C14 F14 120.5(2) yes
C13 . C14 C15 121.0(2) yes
F14 . C14 C15 118.5(2) yes
F15 . C15 C14 119.4(2) yes
F15 . C15 C16 120.8(2) yes
C14 . C15 C16 119.7(2) yes
F16 . C16 C15 119.5(2) yes
F16 . C16 C11 121.9(2) yes
C15 . C16 C11 118.6(2) yes
P1 . C21 C22 120.81(18) yes
P1 . C21 C26 119.61(19) yes
C22 . C21 C26 119.5(2) yes
C21 . C22 C23 120.3(2) yes
C21 . C22 H221 119.865 no
C23 . C22 H221 119.864 no
C22 . C23 C24 120.1(2) yes
C22 . C23 H231 119.952 no
C24 . C23 H231 119.955 no
C23 . C24 C25 120.0(2) yes
C23 . C24 H241 119.986 no
C25 . C24 H241 119.990 no
C24 . C25 C26 120.3(2) yes
C24 . C25 H251 119.863 no
C26 . C25 H251 119.866 no
C21 . C26 C25 119.8(2) yes
C21 . C26 H261 120.108 no
C25 . C26 H261 120.108 no
P1 . C31 C32 118.15(17) yes
P1 . C31 C36 122.64(18) yes
C32 . C31 C36 119.1(2) yes
C31 . C32 C33 120.1(2) yes
C31 . C32 H321 119.936 no
C33 . C32 H321 119.934 no
C32 . C33 C34 120.1(2) yes
C32 . C33 H331 119.938 no
C34 . C33 H331 119.936 no
C33 . C34 C35 120.4(2) yes
C33 . C34 H341 119.817 no
C35 . C34 H341 119.814 no
C34 . C35 C36 119.7(2) yes
C34 . C35 H351 120.141 no
C36 . C35 H351 120.145 no
C31 . C36 C35 120.5(2) yes
C31 . C36 H361 119.747 no
C35 . C36 H361 119.742 no

loop_
_geom_bond_atom_site_label_1
_geom_bond_atom_site_label_2
_geom_bond_distance
_geom_bond_publ_flag
Pt1 P1 2.2960(6) yes
Pt1 C12 2.063(2) yes
P1 C11 1.802(2) yes
P1 C21 1.812(2) yes
P1 C31 1.805(2) yes
F13 C13 1.355(3) yes
F14 C14 1.344(3) yes
F15 C15 1.349(3) yes
F16 C16 1.346(3) yes
C11 C12 1.415(3) yes
C11 C16 1.379(3) yes
C12 C13 1.378(3) yes
C13 C14 1.384(3) yes
C14 C15 1.381(4) yes
C15 C16 1.379(4) yes
C21 C22 1.390(3) yes
C21 C26 1.396(3) yes
C22 C23 1.389(4) yes
C22 H221 1.000 no
C23 C24 1.382(4) yes
C23 H231 1.000 no
C24 C25 1.386(4) yes
C24 H241 1.000 no
C25 C26 1.391(4) yes
C25 H251 1.000 no
C26 H261 1.000 no
C31 C32 1.395(3) yes
C31 C36 1.393(3) yes
C32 C33 1.390(3) yes
C32 H321 1.000 no
C33 C34 1.380(4) yes
C33 H331 1.000 no
C34 C35 1.385(4) yes
C34 H341 1.000 no
C35 C36 1.389(4) yes
C35 H351 1.000 no
C36 H361 1.000 no

loop_
_geom_contact_atom_site_label_1
_geom_contact_atom_site_label_2
_geom_contact_distance
_geom_contact_site_symmetry_2
_geom_contact_publ_flag
F13 F14 2.903(3) 2_566 no
F13 C14 3.468(3) 2_566 no
F13 C35 3.493(3) 4_464 no
F13 F15 3.510(3) 4_564 no
F14 C32 3.287(4) 1_455 no
F14 C35 3.377(3) 4_464 no
F14 C33 3.400(3) 1_455 no
F14 C13 3.437(3) 2_566 no
F15 C25 3.289(3) 3_656 no
F15 C26 3.499(3) 3_656 no
F15 C34 3.595(3) 1_455 no
F16 C23 3.235(3) 2_667 no
F16 C24 3.474(3) 2_667 no
C14 C24 3.315(4) 3_656 no
C14 C25 3.500(4) 3_656 no
C15 C25 3.302(3) 3_656 no
C15 C24 3.372(4) 3_656 no

loop_
_geom_torsion_atom_site_label_1
_geom_torsion_atom_site_label_2
_geom_torsion_atom_site_label_3
_geom_torsion_atom_site_label_4
_geom_torsion_site_symmetry_3
_geom_torsion_site_symmetry_4
_geom_torsion
_geom_torsion_publ_flag
Pt1 P1 C11 C12 . . -2.4(1) no
Pt1 P1 C11 C16 . . -179.5(3) no
Pt1 P1 C21 C22 . . -85.4(2) no
Pt1 P1 C21 C26 . . 92.1(2) no
Pt1 P1 C31 C32 . . 1.2(2) no
Pt1 P1 C31 C36 . . 177.9(2) no
Pt1 C12 C11 P1 . . 2.7(2) no
Pt1 C12 C11 C16 . . -179.6(2) no
Pt1 C12 C13 F13 . . -2.1(4) no
Pt1 C12 C13 C14 . . 178.5(2) no
P1 Pt1 C12 C11 . . -2.2(1) no
P1 Pt1 C12 C13 . . 177.8(3) no
P1 C11 C12 C13 . . -177.4(2) no
P1 C11 C16 F16 . . -1.4(4) no
P1 C11 C16 C15 . . 178.3(2) no
P1 C21 C22 C23 . . 178.9(2) no
P1 C21 C26 C25 . . -178.5(2) no
P1 C31 C32 C33 . . 175.7(2) no
P1 C31 C36 C35 . . -176.5(2) no
F13 C13 C12 C11 . . 178.0(2) no
F13 C13 C14 F14 . . -0.7(4) no
F13 C13 C14 C15 . . -178.9(2) no
F14 C14 C13 C12 . . 178.7(2) no
F14 C14 C15 F15 . . 2.0(4) no
F14 C14 C15 C16 . . -176.7(2) no
F15 C15 C14 C13 . . -179.8(2) no
F15 C15 C16 F16 . . -1.5(4) no
F15 C15 C16 C11 . . 178.8(2) no
F16 C16 C11 C12 . . -178.1(2) no
F16 C16 C15 C14 . . 177.2(2) no
C11 P1 Pt1 C12 . . 1.7(1) no
C11 P1 Pt1 C12 . 2_666 -178.3(1) no
C11 P1 C21 C22 . . 13.3(2) no
C11 P1 C21 C26 . . -169.2(2) no
C11 P1 C31 C32 . . -93.7(2) no
C11 P1 C31 C36 . . 83.1(2) no
C11 C12 C13 C14 . . -1.4(4) no
C11 C16 C15 C14 . . -2.6(4) no
C12 Pt1 P1 C21 . . 113.0(1) no
C12 Pt1 P1 C31 . . -107.6(1) no
C12 Pt1 P1 C21 2_666 2_666 67.0(1) no
C12 Pt1 P1 C31 2_666 2_666 -72.4(1) no
C12 C11 P1 C21 . . -128.3(2) no
C12 C11 P1 C31 . . 115.3(2) no
C12 C11 C16 C15 . . 1.7(4) no
C12 C13 C14 C15 . . 0.5(4) no
C13 C12 C11 C16 . . 0.3(4) no
C13 C14 C15 C16 . . 1.5(4) no
C16 C11 P1 C21 . . 54.6(3) no
C16 C11 P1 C31 . . -61.8(3) no
C21 P1 C31 C32 . . 147.5(2) no
C21 P1 C31 C36 . . -35.7(2) no
C21 C22 C23 C24 . . -0.5(4) no
C21 C26 C25 C24 . . -0.4(4) no
C22 C21 P1 C31 . . 131.6(2) no
C22 C21 C26 C25 . . -0.9(4) no
C22 C23 C24 C25 . . -0.8(4) no
C23 C22 C21 C26 . . 1.4(4) no
C23 C24 C25 C26 . . 1.2(4) no
C26 C21 P1 C31 . . -50.9(2) no
C31 C32 C33 C34 . . 1.5(4) no
C31 C36 C35 C34 . . 0.5(4) no
C32 C31 C36 C35 . . 0.2(4) no
C32 C33 C34 C35 . . -0.7(4) no
C33 C32 C31 C36 . . -1.2(4) no
C33 C34 C35 C36 . . -0.3(4) no
